data_2226778
loop_
_publ_author_name
'Ahmad Tajidi, Nur Syamimi'
'Abdullah, Norbani'
'Arifin, Zainudin'
'Tan, Kong Wai'
'Ng, Seik Weng'

_publ_section_title
;
 Diaqua(1,4,8,11-tetraazacyclotetradecane-\k^4^<i>N</i>^1^,<i>N</i>^4^,<i>N</i>^8^,<i>N</i>^11^)copper(II)
 diheptanoate dihydrate
;
_journal_coeditor_code BT5285
_journal_issue 8
_journal_name_full 'Acta Crystallographica Section E'
_journal_page_first m887
_journal_paper_doi 10.1107/S1600536810025687
_journal_volume 66
_journal_year 2010
_chemical_formula_iupac '[Cu (C10 H24 N4) (H2 O)2] (C7 H13 O2)2, 2H2 O'
_chemical_formula_moiety 'C10 H28 Cu N4 O2 2+, 2(C7 H13 O2 -), 2(H2 O)'
_chemical_formula_sum 'C24 H58 Cu N4 O8'
_chemical_formula_weight 594.28
_chemical_name_systematic
;
Diaqua(1,4,8,11-tetraazacyclotetradecane-
\k^4^<i>N</i>^1^,<i>N</i>^4^,<i>N</i>^8^,<i>N</i>^11^)copper(II) diheptanoate
dihydrate
;
_space_group_IT_number 14
_symmetry_cell_setting monoclinic
_symmetry_space_group_name_Hall '-P 2ybc'
_symmetry_space_group_name_H-M 'P 1 21/c 1'
_atom_sites_solution_hydrogens geom
_atom_sites_solution_primary direct
_atom_sites_solution_secondary difmap
_audit_creation_method SHELXL-97
_cell_angle_alpha 90.00
_cell_angle_beta 103.1363(7)
_cell_angle_gamma 90.00
_cell_formula_units_Z 2
_cell_length_a 11.7257(6)
_cell_length_b 9.9426(5)
_cell_length_c 13.4573(7)
_cell_measurement_reflns_used 8003
_cell_measurement_temperature 100(2)
_cell_measurement_theta_max 28.3
_cell_measurement_theta_min 2.6
_cell_volume 1527.85(14)
_computing_cell_refinement 'SAINT (Bruker, 2009)'
_computing_data_collection 'APEX2 (Bruker, 2009)'
_computing_data_reduction 'SAINT (Bruker, 2009)'
_computing_molecular_graphics 'X-SEED (Barbour, 2001)'
_computing_publication_material 'publCIF (Westrip, 2010)'
_computing_structure_refinement 'SHELXL97 (Sheldrick, 2008)'
_computing_structure_solution 'SHELXS97 (Sheldrick, 2008)'
_diffrn_ambient_temperature 100(2)
_diffrn_measured_fraction_theta_full 0.999
_diffrn_measured_fraction_theta_max 0.999
_diffrn_measurement_device_type 'Bruker SMART APEX diffractometer'
_diffrn_measurement_method '\w scans'
_diffrn_radiation_monochromator graphite
_diffrn_radiation_source 'fine-focus sealed tube'
_diffrn_radiation_type MoK\a
_diffrn_radiation_wavelength 0.71073
_diffrn_reflns_av_R_equivalents 0.0220
_diffrn_reflns_av_sigmaI/netI 0.0186
_diffrn_reflns_limit_h_max 15
_diffrn_reflns_limit_h_min -15
_diffrn_reflns_limit_k_max 12
_diffrn_reflns_limit_k_min -12
_diffrn_reflns_limit_l_max 17
_diffrn_reflns_limit_l_min -17
_diffrn_reflns_number 14358
_diffrn_reflns_theta_full 27.50
_diffrn_reflns_theta_max 27.50
_diffrn_reflns_theta_min 1.78
_diffrn_standards_decay_% 0
_diffrn_standards_interval_count 0
_diffrn_standards_interval_time 0
_diffrn_standards_number 0
_exptl_absorpt_coefficient_mu 0.763
_exptl_absorpt_correction_T_max 0.8941
_exptl_absorpt_correction_T_min 0.7760
_exptl_absorpt_correction_type multi-scan
_exptl_absorpt_process_details '(SADABS; Sheldrick, 1996)'
_exptl_crystal_colour Purple
_exptl_crystal_density_diffrn 1.292
_exptl_crystal_density_method 'not measured'
_exptl_crystal_description Block
_exptl_crystal_F_000 646
_exptl_crystal_size_max 0.35
_exptl_crystal_size_mid 0.25
_exptl_crystal_size_min 0.15
_refine_diff_density_max 0.808
_refine_diff_density_min -0.311
_refine_ls_extinction_method none
_refine_ls_goodness_of_fit_ref 1.060
_refine_ls_hydrogen_treatment mixed
_refine_ls_matrix_type full
_refine_ls_number_parameters 212
_refine_ls_number_reflns 3506
_refine_ls_number_restraints 12
_refine_ls_restrained_S_all 1.061
_refine_ls_R_factor_all 0.0322
_refine_ls_R_factor_gt 0.0281
_refine_ls_shift/su_max 0.001
_refine_ls_shift/su_mean 0.001
_refine_ls_structure_factor_coef Fsqd
_refine_ls_weighting_details 'calc w=1/[\s^2^(Fo^2^)+(0.0406P)^2^+0.7328P] where P=(Fo^2^+2Fc^2^)/3'
_refine_ls_weighting_scheme calc
_refine_ls_wR_factor_gt 0.0759
_refine_ls_wR_factor_ref 0.0793
_reflns_number_gt 3140
_reflns_number_total 3506
_reflns_threshold_expression I>2\s(I)
_cod_data_source_file bt5285.cif
_cod_data_source_block I
_cod_original_sg_symbol_H-M 'P 21/c'
_cod_database_code 2226778
_cod_database_fobs_code 2226778

loop_
_symmetry_equiv_pos_as_xyz
'x, y, z'
'-x, y+1/2, -z+1/2'
'-x, -y, -z'
'x, -y-1/2, z-1/2'

loop_
_atom_site_type_symbol
_atom_site_label
_atom_site_fract_x
_atom_site_fract_y
_atom_site_fract_z
_atom_site_U_iso_or_equiv
_atom_site_adp_type
_atom_site_calc_flag
_atom_site_refinement_flags
_atom_site_occupancy
_atom_site_disorder_assembly
_atom_site_disorder_group
Cu Cu1 0.5000 0.5000 0.5000 0.01672(8) Uani d S 1 . .
O O1 0.37230(9) 0.57029(10) 0.88828(7) 0.0254(2) Uani d . 1 A .
O O2 0.35970(10) 0.48007(10) 0.73553(8) 0.0260(2) Uani d . 1 A .
O O1W 0.35364(10) 0.35174(11) 0.55509(8) 0.0262(2) Uani d D 1 . .
H H11 0.3445(19) 0.378(2) 0.6109(10) 0.047(6) Uiso d D 1 . .
H H12 0.3586(17) 0.2684(10) 0.5589(15) 0.035(5) Uiso d D 1 . .
O O2W 0.38768(10) 0.07550(11) 0.57173(8) 0.0272(2) Uani d D 1 . .
H H21 0.372(2) 0.031(2) 0.5184(11) 0.045(6) Uiso d D 1 . .
H H22 0.4606(9) 0.070(2) 0.5895(16) 0.046(6) Uiso d D 1 . .
N N1 0.62254(10) 0.35391(11) 0.53855(9) 0.0196(2) Uani d D 1 . .
H H1 0.5925(14) 0.2927(14) 0.5699(12) 0.025(4) Uiso d D 1 . .
N N2 0.54008(11) 0.58808(11) 0.63930(8) 0.0196(2) Uani d D 1 . .
H H2 0.5052(14) 0.5435(16) 0.6783(11) 0.022(4) Uiso d D 1 . .
C C1 0.73634(13) 0.39280(15) 0.60465(11) 0.0246(3) Uani d . 1 . .
H H1A 0.7760 0.4571 0.5676 0.030 Uiso calc R 1 . .
H H1B 0.7866 0.3120 0.6205 0.030 Uiso calc R 1 . .
C C2 0.72217(14) 0.45693(16) 0.70380(11) 0.0267(3) Uani d . 1 . .
H H2A 0.8003 0.4645 0.7507 0.032 Uiso calc R 1 . .
H H2B 0.6740 0.3967 0.7363 0.032 Uiso calc R 1 . .
C C3 0.66565(13) 0.59536(15) 0.69082(10) 0.0242(3) Uani d . 1 . .
H H3A 0.6738 0.6376 0.7587 0.029 Uiso calc R 1 . .
H H3B 0.7070 0.6528 0.6502 0.029 Uiso calc R 1 . .
C C4 0.48410(14) 0.72262(14) 0.62714(11) 0.0244(3) Uani d . 1 . .
H H4A 0.5314 0.7860 0.5964 0.029 Uiso calc R 1 . .
H H4B 0.4781 0.7584 0.6944 0.029 Uiso calc R 1 . .
C C5 0.36356(13) 0.70700(14) 0.55851(10) 0.0231(3) Uani d . 1 . .
H H5A 0.3146 0.6484 0.5914 0.028 Uiso calc R 1 . .
H H5B 0.3249 0.7958 0.5453 0.028 Uiso calc R 1 . .
C C6 0.31775(13) 0.50923(13) 0.80991(11) 0.0203(3) Uani d D 1 . .
C C7 0.18993(17) 0.4746(2) 0.81018(17) 0.0289(5) Uani d PD 0.822(3) A 1
H H7A 0.1856 0.3788 0.8288 0.035 Uiso calc PR 0.822(3) A 1
H H7B 0.1655 0.5291 0.8634 0.035 Uiso calc PR 0.822(3) A 1
C C8 0.10391(17) 0.49936(19) 0.70811(18) 0.0318(5) Uani d PD 0.822(3) A 1
H H8A 0.1308 0.4489 0.6542 0.038 Uiso calc PR 0.822(3) A 1
H H8B 0.0263 0.4633 0.7119 0.038 Uiso calc PR 0.822(3) A 1
C C9 0.09044(18) 0.6455(2) 0.67784(15) 0.0299(5) Uani d PD 0.822(3) A 1
H H9A 0.1691 0.6840 0.6812 0.036 Uiso calc PR 0.822(3) A 1
H H9B 0.0556 0.6942 0.7279 0.036 Uiso calc PR 0.822(3) A 1
C C10 0.01464(18) 0.6690(2) 0.57143(18) 0.0357(5) Uani d PD 0.822(3) A 1
H H10A 0.0433 0.6106 0.5227 0.043 Uiso calc PR 0.822(3) A 1
H H10B -0.0665 0.6411 0.5709 0.043 Uiso calc PR 0.822(3) A 1
C C11 0.01253(18) 0.8120(3) 0.53458(18) 0.0402(6) Uani d PD 0.822(3) A 1
H H11A 0.0928 0.8384 0.5306 0.048 Uiso calc PR 0.822(3) A 1
H H11B -0.0118 0.8714 0.5851 0.048 Uiso calc PR 0.822(3) A 1
C C12 -0.0696(3) 0.8339(5) 0.4308(2) 0.0541(9) Uani d PD 0.822(3) A 1
H H12A -0.0671 0.9286 0.4112 0.081 Uiso calc PR 0.822(3) A 1
H H12B -0.1497 0.8101 0.4344 0.081 Uiso calc PR 0.822(3) A 1
H H12C -0.0450 0.7771 0.3799 0.081 Uiso calc PR 0.822(3) A 1
C C7' 0.2043(7) 0.4295(9) 0.7967(10) 0.0289(5) Uani d PD 0.18 A 2
H H7'1 0.1981 0.3868 0.8617 0.035 Uiso calc PR 0.178(3) A 2
H H7'2 0.1995 0.3589 0.7441 0.035 Uiso calc PR 0.178(3) A 2
C C8' 0.1079(7) 0.5358(9) 0.7631(8) 0.0318(5) Uani d PD 0.18 A 2
H H8'1 0.0302 0.4928 0.7548 0.038 Uiso calc PR 0.178(3) A 2
H H8'2 0.1152 0.6057 0.8165 0.038 Uiso calc PR 0.178(3) A 2
C C9' 0.1167(9) 0.6010(11) 0.6632(7) 0.0299(5) Uani d PD 0.18 A 2
H H9'1 0.1238 0.5297 0.6137 0.036 Uiso calc PR 0.178(3) A 2
H H9'2 0.1889 0.6561 0.6750 0.036 Uiso calc PR 0.178(3) A 2
C C10' 0.0116(8) 0.6905(12) 0.6166(8) 0.0357(5) Uani d PD 0.18 A 2
H H10C -0.0619 0.6384 0.6088 0.043 Uiso calc PR 0.178(3) A 2
H H10D 0.0080 0.7676 0.6624 0.043 Uiso calc PR 0.178(3) A 2
C C11' 0.0239(9) 0.7419(15) 0.5123(8) 0.0402(6) Uani d PD 0.18 A 2
H H11C 0.0363 0.6646 0.4696 0.048 Uiso calc PR 0.178(3) A 2
H H11D 0.0934 0.8010 0.5215 0.048 Uiso calc PR 0.178(3) A 2
C C12' -0.0852(14) 0.820(3) 0.4572(14) 0.0541(9) Uani d PD 0.18 A 2
H H12D -0.0733 0.8539 0.3918 0.081 Uiso calc PR 0.178(3) A 2
H H12E -0.0983 0.8964 0.4996 0.081 Uiso calc PR 0.178(3) A 2
H H12F -0.1536 0.7608 0.4450 0.081 Uiso calc PR 0.178(3) A 2

loop_
_atom_site_aniso_label
_atom_site_aniso_U_11
_atom_site_aniso_U_22
_atom_site_aniso_U_33
_atom_site_aniso_U_12
_atom_site_aniso_U_13
_atom_site_aniso_U_23
Cu1 0.02403(13) 0.01387(12) 0.01321(12) -0.00126(8) 0.00619(9) -0.00200(7)
O1 0.0350(6) 0.0224(5) 0.0193(5) 0.0001(4) 0.0071(4) -0.0030(4)
O2 0.0375(6) 0.0262(5) 0.0170(5) -0.0036(4) 0.0114(4) -0.0006(4)
O1W 0.0414(6) 0.0197(5) 0.0214(5) -0.0041(4) 0.0155(5) -0.0017(4)
O2W 0.0334(6) 0.0254(5) 0.0243(5) 0.0020(4) 0.0098(5) -0.0037(4)
N1 0.0278(6) 0.0160(5) 0.0168(5) -0.0017(4) 0.0087(5) 0.0008(4)
N2 0.0286(6) 0.0164(5) 0.0154(5) -0.0036(4) 0.0086(5) -0.0012(4)
C1 0.0262(7) 0.0244(7) 0.0236(7) 0.0000(6) 0.0062(6) 0.0026(5)
C2 0.0281(7) 0.0309(7) 0.0195(7) -0.0030(6) 0.0023(6) 0.0020(6)
C3 0.0296(7) 0.0261(7) 0.0167(6) -0.0071(6) 0.0048(5) -0.0043(5)
C4 0.0397(8) 0.0157(6) 0.0200(7) -0.0013(6) 0.0114(6) -0.0040(5)
C5 0.0348(8) 0.0175(6) 0.0201(7) 0.0028(5) 0.0129(6) 0.0003(5)
C6 0.0256(7) 0.0181(6) 0.0180(6) -0.0008(5) 0.0067(5) 0.0044(5)
C7 0.0285(9) 0.0325(12) 0.0286(11) -0.0059(9) 0.0126(7) 0.0039(9)
C8 0.0227(9) 0.0334(11) 0.0399(13) -0.0077(7) 0.0084(9) -0.0050(8)
C9 0.0235(10) 0.0395(13) 0.0263(10) -0.0052(8) 0.0048(7) -0.0021(8)
C10 0.0227(8) 0.0492(12) 0.0325(12) -0.0052(8) 0.0008(9) -0.0009(10)
C11 0.0225(9) 0.0668(17) 0.0313(11) 0.0054(11) 0.0064(8) 0.0068(11)
C12 0.0371(14) 0.0795(19) 0.039(2) 0.0062(13) -0.0047(11) 0.0093(15)
C7' 0.0285(9) 0.0325(12) 0.0286(11) -0.0059(9) 0.0126(7) 0.0039(9)
C8' 0.0227(9) 0.0334(11) 0.0399(13) -0.0077(7) 0.0084(9) -0.0050(8)
C9' 0.0235(10) 0.0395(13) 0.0263(10) -0.0052(8) 0.0048(7) -0.0021(8)
C10' 0.0227(8) 0.0492(12) 0.0325(12) -0.0052(8) 0.0008(9) -0.0009(10)
C11' 0.0225(9) 0.0668(17) 0.0313(11) 0.0054(11) 0.0064(8) 0.0068(11)
C12' 0.0371(14) 0.0795(19) 0.039(2) 0.0062(13) -0.0047(11) 0.0093(15)

loop_
_atom_type_symbol
_atom_type_description
_atom_type_scat_dispersion_real
_atom_type_scat_dispersion_imag
_atom_type_scat_source
C C 0.0033 0.0016 'International Tables Vol C Tables 4.2.6.8 and 6.1.1.4'
H H 0.0000 0.0000 'International Tables Vol C Tables 4.2.6.8 and 6.1.1.4'
N N 0.0061 0.0033 'International Tables Vol C Tables 4.2.6.8 and 6.1.1.4'
O O 0.0106 0.0060 'International Tables Vol C Tables 4.2.6.8 and 6.1.1.4'
Cu Cu 0.3201 1.2651 'International Tables Vol C Tables 4.2.6.8 and 6.1.1.4'

loop_
_geom_angle_atom_site_label_1
_geom_angle_atom_site_label_2
_geom_angle_atom_site_label_3
_geom_angle_site_symmetry_1
_geom_angle_site_symmetry_3
_geom_angle
_geom_angle_publ_flag
N2 Cu1 N2 . 3_666 180.0 ?
N2 Cu1 N1 . 3_666 85.92(5) ?
N2 Cu1 N1 3_666 3_666 94.08(5) ?
N2 Cu1 N1 . . 94.08(5) ?
N2 Cu1 N1 3_666 . 85.92(5) ?
N1 Cu1 N1 3_666 . 180.0 ?
N2 Cu1 O1W . . 90.63(4) ?
N2 Cu1 O1W 3_666 . 89.37(4) ?
N1 Cu1 O1W 3_666 . 90.23(4) ?
N1 Cu1 O1W . . 89.77(4) ?
Cu1 O1W H11 . . 108.7(16) ?
Cu1 O1W H12 . . 124.3(14) ?
H11 O1W H12 . . 106(2) ?
H21 O2W H22 . . 103(2) ?
C1 N1 C5 . 3_666 111.88(11) ?
C1 N1 Cu1 . . 117.23(9) ?
C5 N1 Cu1 3_666 . 106.32(8) ?
C1 N1 H1 . . 107.7(12) ?
C5 N1 H1 3_666 . 106.4(12) ?
Cu1 N1 H1 . . 106.7(12) ?
C3 N2 C4 . . 112.08(11) ?
C3 N2 Cu1 . . 116.85(9) ?
C4 N2 Cu1 . . 106.51(8) ?
C3 N2 H2 . . 107.5(12) ?
C4 N2 H2 . . 105.9(12) ?
Cu1 N2 H2 . . 107.4(12) ?
N1 C1 C2 . . 111.97(12) ?
N1 C1 H1A . . 109.2 ?
C2 C1 H1A . . 109.2 ?
N1 C1 H1B . . 109.2 ?
C2 C1 H1B . . 109.2 ?
H1A C1 H1B . . 107.9 ?
C1 C2 C3 . . 114.22(12) ?
C1 C2 H2A . . 108.7 ?
C3 C2 H2A . . 108.7 ?
C1 C2 H2B . . 108.7 ?
C3 C2 H2B . . 108.7 ?
H2A C2 H2B . . 107.6 ?
N2 C3 C2 . . 111.77(11) ?
N2 C3 H3A . . 109.3 ?
C2 C3 H3A . . 109.3 ?
N2 C3 H3B . . 109.3 ?
C2 C3 H3B . . 109.3 ?
H3A C3 H3B . . 107.9 ?
N2 C4 C5 . . 107.69(11) ?
N2 C4 H4A . . 110.2 ?
C5 C4 H4A . . 110.2 ?
N2 C4 H4B . . 110.2 ?
C5 C4 H4B . . 110.2 ?
H4A C4 H4B . . 108.5 ?
N1 C5 C4 3_666 . 107.82(11) ?
N1 C5 H5A 3_666 . 110.1 ?
C4 C5 H5A . . 110.1 ?
N1 C5 H5B 3_666 . 110.1 ?
C4 C5 H5B . . 110.1 ?
H5A C5 H5B . . 108.5 ?
O2 C6 O1 . . 124.58(14) ?
O2 C6 C7' . . 106.2(5) ?
O1 C6 C7' . . 127.8(5) ?
O2 C6 C7 . . 120.84(14) ?
O1 C6 C7 . . 114.56(14) ?
C7' C6 C7 . . 19.8(4) ?
C8 C7 C6 . . 113.97(16) ?
C8 C7 H7A . . 108.8 ?
C6 C7 H7A . . 108.8 ?
C8 C7 H7B . . 108.8 ?
C6 C7 H7B . . 108.8 ?
H7A C7 H7B . . 107.7 ?
C9 C8 C7 . . 113.91(17) ?
C9 C8 H8A . . 108.8 ?
C7 C8 H8A . . 108.8 ?
C9 C8 H8B . . 108.8 ?
C7 C8 H8B . . 108.8 ?
H8A C8 H8B . . 107.7 ?
C8 C9 C10 . . 113.94(18) ?
C8 C9 H9A . . 108.8 ?
C10 C9 H9A . . 108.8 ?
C8 C9 H9B . . 108.8 ?
C10 C9 H9B . . 108.8 ?
H9A C9 H9B . . 107.7 ?
C11 C10 C9 . . 114.72(19) ?
C11 C10 H10A . . 108.6 ?
C9 C10 H10A . . 108.6 ?
C11 C10 H10B . . 108.6 ?
C9 C10 H10B . . 108.6 ?
H10A C10 H10B . . 107.6 ?
C10 C11 C12 . . 113.4(3) ?
C10 C11 H11A . . 108.9 ?
C12 C11 H11A . . 108.9 ?
C10 C11 H11B . . 108.9 ?
C12 C11 H11B . . 108.9 ?
H11A C11 H11B . . 107.7 ?
C11 C12 H12A . . 109.5 ?
C11 C12 H12B . . 109.5 ?
H12A C12 H12B . . 109.5 ?
C11 C12 H12C . . 109.5 ?
H12A C12 H12C . . 109.5 ?
H12B C12 H12C . . 109.5 ?
C6 C7' C8' . . 103.9(6) ?
C6 C7' H7'1 . . 111.0 ?
C8' C7' H7'1 . . 111.0 ?
C6 C7' H7'2 . . 111.0 ?
C8' C7' H7'2 . . 111.0 ?
H7'1 C7' H7'2 . . 109.0 ?
C9' C8' C7' . . 111.2(8) ?
C9' C8' H8'1 . . 109.4 ?
C7' C8' H8'1 . . 109.4 ?
C9' C8' H8'2 . . 109.4 ?
C7' C8' H8'2 . . 109.4 ?
H8'1 C8' H8'2 . . 108.0 ?
C8' C9' C10' . . 113.6(8) ?
C8' C9' H9'1 . . 108.9 ?
C10' C9' H9'1 . . 108.9 ?
C8' C9' H9'2 . . 108.9 ?
C10' C9' H9'2 . . 108.9 ?
H9'1 C9' H9'2 . . 107.7 ?
C11' C10' C9' . . 109.5(8) ?
C11' C10' H10C . . 109.8 ?
C9' C10' H10C . . 109.8 ?
C11' C10' H10D . . 109.8 ?
C9' C10' H10D . . 109.8 ?
H10C C10' H10D . . 108.2 ?
C10' C11' C12' . . 111.7(10) ?
C10' C11' H11C . . 109.3 ?
C12' C11' H11C . . 109.3 ?
C10' C11' H11D . . 109.3 ?
C12' C11' H11D . . 109.3 ?
H11C C11' H11D . . 107.9 ?
C11' C12' H12D . . 109.5 ?
C11' C12' H12E . . 109.5 ?
H12D C12' H12E . . 109.5 ?
C11' C12' H12F . . 109.5 ?
H12D C12' H12F . . 109.5 ?
H12E C12' H12F . . 109.5 ?

loop_
_geom_bond_atom_site_label_1
_geom_bond_atom_site_label_2
_geom_bond_site_symmetry_2
_geom_bond_distance
_geom_bond_publ_flag
Cu1 N1 . 2.0260(10) yes
Cu1 N2 . 2.0250(10) yes
Cu1 N2 3_666 2.0250(10) ?
Cu1 N1 3_666 2.0260(10) ?
Cu1 O1w . 2.4990(10) yes
O1 C6 . 1.2584(18) ?
O2 C6 . 1.2456(18) ?
O1W H11 . 0.826(10) ?
O1W H12 . 0.831(9) ?
O2W H21 . 0.829(10) ?
O2W H22 . 0.836(10) ?
N1 C1 . 1.4771(19) ?
N1 C5 3_666 1.4818(17) ?
N1 H1 . 0.860(9) ?
N2 C3 . 1.4798(18) ?
N2 C4 . 1.4827(18) ?
N2 H2 . 0.858(9) ?
C1 C2 . 1.521(2) ?
C1 H1A . 0.9900 ?
C1 H1B . 0.9900 ?
C2 C3 . 1.520(2) ?
C2 H2A . 0.9900 ?
C2 H2B . 0.9900 ?
C3 H3A . 0.9900 ?
C3 H3B . 0.9900 ?
C4 C5 . 1.511(2) ?
C4 H4A . 0.9900 ?
C4 H4B . 0.9900 ?
C5 N1 3_666 1.4818(17) ?
C5 H5A . 0.9900 ?
C5 H5B . 0.9900 ?
C6 C7' . 1.524(8) ?
C6 C7 . 1.539(2) ?
C7 C8 . 1.528(3) ?
C7 H7A . 0.9900 ?
C7 H7B . 0.9900 ?
C8 C9 . 1.507(3) ?
C8 H8A . 0.9900 ?
C8 H8B . 0.9900 ?
C9 C10 . 1.522(3) ?
C9 H9A . 0.9900 ?
C9 H9B . 0.9900 ?
C10 C11 . 1.504(3) ?
C10 H10A . 0.9900 ?
C10 H10B . 0.9900 ?
C11 C12 . 1.521(3) ?
C11 H11A . 0.9900 ?
C11 H11B . 0.9900 ?
C12 H12A . 0.9800 ?
C12 H12B . 0.9800 ?
C12 H12C . 0.9800 ?
C7' C8' . 1.539(9) ?
C7' H7'1 . 0.9900 ?
C7' H7'2 . 0.9900 ?
C8' C9' . 1.516(8) ?
C8' H8'1 . 0.9900 ?
C8' H8'2 . 0.9900 ?
C9' C10' . 1.535(9) ?
C9' H9'1 . 0.9900 ?
C9' H9'2 . 0.9900 ?
C10' C11' . 1.531(9) ?
C10' H10C . 0.9900 ?
C10' H10D . 0.9900 ?
C11' C12' . 1.538(9) ?
C11' H11C . 0.9900 ?
C11' H11D . 0.9900 ?
C12' H12D . 0.9800 ?
C12' H12E . 0.9800 ?
C12' H12F . 0.9800 ?

loop_
_geom_hbond_atom_site_label_D
_geom_hbond_atom_site_label_H
_geom_hbond_atom_site_label_A
_geom_hbond_site_symmetry_A
_geom_hbond_distance_DH
_geom_hbond_distance_HA
_geom_hbond_distance_DA
_geom_hbond_angle_DHA
_geom_hbond_publ_flag
N1 H1 O1 2_646 0.860(10) 2.300(10) 2.983(2) 137(2) yes
N2 H2 O2 . 0.860(10) 2.120(10) 2.924(2) 156(2) yes
O1w H11 O2 . 0.830(10) 1.930(10) 2.730(2) 162(2) yes
O1w H12 O2w . 0.830(10) 1.950(10) 2.777(2) 174(2) yes
O2w H21 O1 4_565 0.830(10) 2.020(10) 2.833(2) 166(2) yes
O2w H22 O1 2_646 0.840(10) 1.910(10) 2.743(2) 171(2) yes

loop_
_geom_torsion_atom_site_label_1
_geom_torsion_atom_site_label_2
_geom_torsion_atom_site_label_3
_geom_torsion_atom_site_label_4
_geom_torsion_site_symmetry_1
_geom_torsion_site_symmetry_2
_geom_torsion_site_symmetry_3
_geom_torsion_site_symmetry_4
_geom_torsion
_geom_torsion_publ_flag
N2 Cu1 N1 C1 . . . . -38.82(10) ?
N2 Cu1 N1 C1 3_666 . . . 141.18(10) ?
O1W Cu1 N1 C1 . . . . -129.43(9) ?
N2 Cu1 N1 C5 . . . 3_666 -164.78(9) ?
N2 Cu1 N1 C5 3_666 . . 3_666 15.22(9) ?
O1W Cu1 N1 C5 . . . 3_666 104.60(9) ?
N1 Cu1 N2 C3 3_666 . . . -140.76(10) ?
N1 Cu1 N2 C3 . . . . 39.24(10) ?
O1W Cu1 N2 C3 . . . . 129.05(9) ?
N1 Cu1 N2 C4 3_666 . . . -14.63(9) ?
N1 Cu1 N2 C4 . . . . 165.37(9) ?
O1W Cu1 N2 C4 . . . . -104.81(9) ?
C5 N1 C1 C2 3_666 . . . 179.31(11) ?
Cu1 N1 C1 C2 . . . . 56.13(14) ?
N1 C1 C2 C3 . . . . -69.50(16) ?
C4 N2 C3 C2 . . . . 179.52(11) ?
Cu1 N2 C3 C2 . . . . -57.16(13) ?
C1 C2 C3 N2 . . . . 70.11(16) ?
C3 N2 C4 C5 . . . . 170.38(11) ?
Cu1 N2 C4 C5 . . . . 41.42(12) ?
N2 C4 C5 N1 . . . 3_666 -56.62(14) ?
O2 C6 C7 C8 . . . . -40.9(2) ?
O1 C6 C7 C8 . . . . 137.52(16) ?
C7' C6 C7 C8 . . . . -86.5(15) ?
C6 C7 C8 C9 . . . . -66.1(2) ?
C7 C8 C9 C10 . . . . 174.03(18) ?
C8 C9 C10 C11 . . . . -172.59(19) ?
C9 C10 C11 C12 . . . . -176.5(2) ?
O2 C6 C7' C8' . . . . -105.8(7) ?
O1 C6 C7' C8' . . . . 87.6(8) ?
C7 C6 C7' C8' . . . . 34.5(10) ?
C6 C7' C8' C9' . . . . 60.9(11) ?
C7' C8' C9' C10' . . . . 170.4(9) ?
C8' C9' C10' C11' . . . . -175.3(10) ?
C9' C10' C11' C12' . . . . 174.2(15) ?
